data_4107229
loop_
_publ_author_name
'Natalia B. Shustova'
'Brian D. McCarthy'
'Mircea Dinc\(a'

_publ_section_title
;
 Turn-On Fluorescence in Tetraphenylethylene-Based Metal-Organic
 Frameworks: An Alternative to Aggregation-Induced Emission
;
_journal_name_full 'Journal of the American Chemical Society'
_journal_page_first 20126
_journal_page_last 20129
_journal_paper_doi 10.1021/ja209327q
_journal_volume 133
_journal_year 2011
_chemical_formula_moiety 'C30 H20 O8, 4(C8H4O)'
_chemical_formula_sum 'C46 H52 O12'
_chemical_formula_weight 796.88
_chemical_name_systematic
; 
 ? 
;
_space_group_IT_number 14
_symmetry_cell_setting monoclinic
_symmetry_space_group_name_Hall '-P 2yn'
_symmetry_space_group_name_H-M 'P 1 21/n 1'
_atom_sites_solution_hydrogens geom
_atom_sites_solution_primary direct
_atom_sites_solution_secondary difmap
_audit_creation_method SHELXL-97
_cell_angle_alpha 90.00
_cell_angle_beta 90.212(6)
_cell_angle_gamma 90.00
_cell_formula_units_Z 4
_cell_length_a 17.065(5)
_cell_length_b 9.155(3)
_cell_length_c 26.964(8)
_cell_measurement_reflns_used 9977
_cell_measurement_temperature 100(2)
_cell_measurement_theta_max 29.59
_cell_measurement_theta_min 2.39
_cell_volume 4213(2)
_computing_cell_refinement 'SAINT 7.46A (Bruker-AXS, 2010)'
_computing_data_collection 'APEX2 v2010.7.0 (Bruker-AXS, 2010)'
_computing_data_reduction 'SAINT 7.46A (Bruker-AXS, 2010)'
_computing_molecular_graphics 'Bruker SHELXTL'
_computing_publication_material 'Bruker SHELXTL'
_computing_structure_refinement 'SHELXL-97 (Sheldrick, 2008)'
_computing_structure_solution 'SHELXS-97 (Sheldrick, 2008)'
_diffrn_ambient_temperature 100(2)
_diffrn_detector_area_resol_mean 8.3
_diffrn_measured_fraction_theta_full 0.999
_diffrn_measured_fraction_theta_max 0.999
_diffrn_measurement_device_type 'Bruker Smart APEX2 CCD'
_diffrn_measurement_method '\f and \w scans'
_diffrn_radiation_monochromator graphite
_diffrn_radiation_source 'fine-focus sealed tube'
_diffrn_radiation_type MoK\a
_diffrn_radiation_wavelength 0.71073
_diffrn_reflns_av_R_equivalents 0.0692
_diffrn_reflns_av_sigmaI/netI 0.0550
_diffrn_reflns_limit_h_max 19
_diffrn_reflns_limit_h_min -19
_diffrn_reflns_limit_k_max 10
_diffrn_reflns_limit_k_min -6
_diffrn_reflns_limit_l_max 31
_diffrn_reflns_limit_l_min -31
_diffrn_reflns_number 37035
_diffrn_reflns_theta_full 24.41
_diffrn_reflns_theta_max 24.41
_diffrn_reflns_theta_min 1.41
_exptl_absorpt_coefficient_mu 0.090
_exptl_absorpt_correction_T_max 0.9928
_exptl_absorpt_correction_T_min 0.9901
_exptl_absorpt_correction_type multi-scan
_exptl_absorpt_process_details 'SADABS (Sheldrick, 2009)'
_exptl_crystal_colour yellow
_exptl_crystal_density_diffrn 1.257
_exptl_crystal_description rhomb
_exptl_crystal_F_000 1696
_exptl_crystal_size_max 0.11
_exptl_crystal_size_mid 0.09
_exptl_crystal_size_min 0.08
_refine_diff_density_max 0.631
_refine_diff_density_min -0.449
_refine_diff_density_rms 0.089
_refine_ls_extinction_method none
_refine_ls_goodness_of_fit_ref 1.082
_refine_ls_hydrogen_treatment constr
_refine_ls_matrix_type full
_refine_ls_number_parameters 527
_refine_ls_number_reflns 6935
_refine_ls_number_restraints 0
_refine_ls_restrained_S_all 1.082
_refine_ls_R_factor_all 0.1238
_refine_ls_R_factor_gt 0.0952
_refine_ls_shift/su_max 0.001
_refine_ls_shift/su_mean 0.000
_refine_ls_structure_factor_coef Fsqd
_refine_ls_weighting_details 'calc w=1/[\s^2^(Fo^2^)+(0.1528P)^2^+8.1474P] where P=(Fo^2^+2Fc^2^)/3'
_refine_ls_weighting_scheme calc
_refine_ls_wR_factor_gt 0.2726
_refine_ls_wR_factor_ref 0.3020
_reflns_number_gt 4969
_reflns_number_total 6935
_reflns_threshold_expression >2sigma(I)
_cod_data_source_file ja209327q_si_005.cif
_cod_data_source_block final
_cod_original_cell_volume 4212(2)
_cod_database_code 4107229

loop_
_symmetry_equiv_pos_as_xyz
'x, y, z'
'-x+1/2, y+1/2, -z+1/2'
'-x, -y, -z'
'x-1/2, -y-1/2, z-1/2'

loop_
_atom_site_label
_atom_site_type_symbol
_atom_site_fract_x
_atom_site_fract_y
_atom_site_fract_z
_atom_site_U_iso_or_equiv
_atom_site_adp_type
_atom_site_occupancy
_atom_site_symmetry_multiplicity
_atom_site_calc_flag
_atom_site_refinement_flags
C1 C 0.6137(2) 0.7387(4) 0.38659(12) 0.0264(8) Uani 1 1 d .
C2 C 0.6935(2) 0.7270(4) 0.38648(12) 0.0280(9) Uani 1 1 d .
C3 C 0.7388(2) 0.7087(5) 0.43353(13) 0.0304(9) Uani 1 1 d .
C4 C 0.7200(2) 0.6011(5) 0.46775(13) 0.0316(9) Uani 1 1 d .
H4A H 0.6800 0.5322 0.4603 0.038 Uiso 1 1 calc R
C5 C 0.7593(2) 0.5937(5) 0.51288(14) 0.0342(9) Uani 1 1 d .
H5A H 0.7464 0.5196 0.5362 0.041 Uiso 1 1 calc R
C6 C 0.8177(2) 0.6953(5) 0.52392(14) 0.0368(10) Uani 1 1 d .
C7 C 0.8398(3) 0.7964(5) 0.48854(15) 0.0382(10) Uani 1 1 d .
H7 H 0.8817 0.8619 0.4953 0.046 Uiso 1 1 calc R
C8 C 0.8012(2) 0.8024(5) 0.44339(13) 0.0350(10) Uani 1 1 d .
H8A H 0.8173 0.8709 0.4190 0.042 Uiso 1 1 calc R
C9 C 0.5685(2) 0.7514(4) 0.43325(13) 0.0280(9) Uani 1 1 d .
C10 C 0.5034(2) 0.6639(5) 0.44165(14) 0.0356(10) Uani 1 1 d .
H10 H 0.4852 0.6006 0.4162 0.043 Uiso 1 1 calc R
C11 C 0.4648(2) 0.6677(5) 0.48649(14) 0.0363(10) Uani 1 1 d .
H11 H 0.4208 0.6062 0.4918 0.044 Uiso 1 1 calc R
C12 C 0.4900(2) 0.7611(4) 0.52380(13) 0.0316(9) Uani 1 1 d .
C13 C 0.5518(2) 0.8551(4) 0.51470(13) 0.0321(9) Uani 1 1 d .
H13 H 0.5672 0.9234 0.5394 0.039 Uiso 1 1 calc R
C14 C 0.5912(2) 0.8508(4) 0.47027(13) 0.0303(9) Uani 1 1 d .
H14 H 0.6339 0.9153 0.4646 0.036 Uiso 1 1 calc R
C15 C 0.5656(2) 0.7402(4) 0.33981(13) 0.0293(9) Uani 1 1 d .
C16 C 0.5804(2) 0.6422(5) 0.30180(13) 0.0322(9) Uani 1 1 d .
H16 H 0.6199 0.5700 0.3058 0.039 Uiso 1 1 calc R
C17 C 0.5381(3) 0.6492(5) 0.25818(15) 0.0390(10) Uani 1 1 d .
H17 H 0.5487 0.5817 0.2323 0.047 Uiso 1 1 calc R
C18 C 0.4800(3) 0.7544(5) 0.25181(14) 0.0369(10) Uani 1 1 d .
C19 C 0.4626(2) 0.8490(5) 0.29035(14) 0.0352(10) Uani 1 1 d .
H19 H 0.4221 0.9195 0.2866 0.042 Uiso 1 1 calc R
C20 C 0.5043(2) 0.8403(5) 0.33412(13) 0.0318(9) Uani 1 1 d .
H20 H 0.4911 0.9032 0.3608 0.038 Uiso 1 1 calc R
C21 C 0.7416(2) 0.7354(4) 0.34071(13) 0.0284(9) Uani 1 1 d .
C22 C 0.7290(2) 0.8446(5) 0.30555(14) 0.0330(9) Uani 1 1 d .
H22 H 0.6906 0.9177 0.3116 0.040 Uiso 1 1 calc R
C23 C 0.7715(2) 0.8481(5) 0.26208(14) 0.0334(9) Uani 1 1 d .
H23 H 0.7627 0.9237 0.2386 0.040 Uiso 1 1 calc R
C24 C 0.8268(2) 0.7414(4) 0.25285(14) 0.0313(9) Uani 1 1 d .
C25 C 0.8433(2) 0.6366(5) 0.28821(14) 0.0341(9) Uani 1 1 d .
H25 H 0.8834 0.5667 0.2826 0.041 Uiso 1 1 calc R
C26 C 0.8007(2) 0.6339(5) 0.33215(14) 0.0330(9) Uani 1 1 d .
H26 H 0.8120 0.5619 0.3565 0.040 Uiso 1 1 calc R
C27 C 0.4394(3) 0.7637(5) 0.20306(15) 0.0401(10) Uani 1 1 d .
C28 C 0.8660(3) 0.7413(4) 0.20370(14) 0.0341(9) Uani 1 1 d .
C29 C 0.8543(3) 0.6981(5) 0.57371(15) 0.0393(10) Uani 1 1 d .
C30 C 0.4531(3) 0.7639(5) 0.57353(14) 0.0353(10) Uani 1 1 d .
C31 C 0.6441(4) 0.7375(8) 0.1387(2) 0.079(2) Uani 1 1 d .
H31A H 0.6148 0.6456 0.1441 0.095 Uiso 1 1 calc R
H31B H 0.6711 0.7647 0.1699 0.095 Uiso 1 1 calc R
C32 C 0.7016(4) 0.7201(8) 0.0978(2) 0.0771(18) Uani 1 1 d .
H32A H 0.7257 0.6217 0.0980 0.093 Uiso 1 1 calc R
H32B H 0.7433 0.7950 0.0994 0.093 Uiso 1 1 calc R
C33 C 0.6493(4) 0.7418(7) 0.0530(2) 0.0757(18) Uani 1 1 d .
H33A H 0.6798 0.7730 0.0238 0.091 Uiso 1 1 calc R
H33B H 0.6202 0.6512 0.0448 0.091 Uiso 1 1 calc R
C34 C 0.5947(4) 0.8603(8) 0.0699(2) 0.0760(18) Uani 1 1 d .
H34A H 0.6142 0.9571 0.0592 0.091 Uiso 1 1 calc R
H34B H 0.5417 0.8454 0.0556 0.091 Uiso 1 1 calc R
C35 C 0.2483(5) 0.3875(11) 0.1357(3) 0.099(3) Uani 1 1 d .
H35A H 0.2255 0.4085 0.1687 0.119 Uiso 1 1 calc R
H35B H 0.3055 0.4049 0.1369 0.119 Uiso 1 1 calc R
C36 C 0.2102(5) 0.4748(8) 0.0962(3) 0.091(2) Uani 1 1 d .
H36A H 0.1551 0.4967 0.1049 0.109 Uiso 1 1 calc R
H36B H 0.2385 0.5678 0.0909 0.109 Uiso 1 1 calc R
C37 C 0.2142(5) 0.3831(8) 0.0526(3) 0.085(2) Uani 1 1 d .
H37A H 0.1639 0.3873 0.0343 0.102 Uiso 1 1 calc R
H37B H 0.2562 0.4184 0.0304 0.102 Uiso 1 1 calc R
C38 C 0.2300(6) 0.2370(10) 0.1192(3) 0.112(3) Uani 1 1 d .
H38A H 0.2701 0.1679 0.1317 0.134 Uiso 1 1 calc R
H38B H 0.1782 0.2063 0.1319 0.134 Uiso 1 1 calc R
C39 C 0.1516(14) 0.7312(13) 0.2423(4) 0.242(11) Uani 1 1 d .
H39A H 0.1188 0.6746 0.2656 0.291 Uiso 1 1 calc R
H39B H 0.2071 0.7228 0.2526 0.291 Uiso 1 1 calc R
C40 C 0.1290(13) 0.8731(16) 0.2412(5) 0.230(9) Uani 1 1 d .
H40A H 0.1673 0.9343 0.2593 0.276 Uiso 1 1 calc R
H40B H 0.0772 0.8842 0.2572 0.276 Uiso 1 1 calc R
C41 C 0.1245(14) 0.9174(15) 0.1915(5) 0.258(12) Uani 1 1 d .
H41A H 0.0715 0.9559 0.1841 0.310 Uiso 1 1 calc R
H41B H 0.1632 0.9957 0.1851 0.310 Uiso 1 1 calc R
C42 C 0.1390(10) 0.8062(17) 0.1638(4) 0.188(7) Uani 1 1 d .
H42A H 0.1898 0.8194 0.1468 0.225 Uiso 1 1 calc R
H42B H 0.0975 0.7955 0.1383 0.225 Uiso 1 1 calc R
C43 C 0.4818(5) 0.1908(7) 0.1210(2) 0.0804(19) Uani 1 1 d .
H43A H 0.4369 0.1664 0.1426 0.096 Uiso 1 1 calc R
H43B H 0.5234 0.1167 0.1259 0.096 Uiso 1 1 calc R
C44 C 0.4561(4) 0.1980(7) 0.0659(2) 0.0699(16) Uani 1 1 d .
H44A H 0.4921 0.1410 0.0446 0.084 Uiso 1 1 calc R
H44B H 0.4021 0.1605 0.0615 0.084 Uiso 1 1 calc R
C45 C 0.4605(3) 0.3568(6) 0.0542(2) 0.0640(15) Uani 1 1 d .
H45A H 0.4741 0.3719 0.0189 0.077 Uiso 1 1 calc R
H45B H 0.4096 0.4049 0.0608 0.077 Uiso 1 1 calc R
C46 C 0.5120(4) 0.3409(7) 0.1320(2) 0.0663(15) Uani 1 1 d .
H46A H 0.4746 0.3939 0.1534 0.080 Uiso 1 1 calc R
H46B H 0.5630 0.3349 0.1494 0.080 Uiso 1 1 calc R
O1 O 0.9070(2) 0.7979(4) 0.57999(11) 0.0554(10) Uani 1 1 d .
H1 H 0.9220 0.7979 0.6097 0.083 Uiso 1 1 calc R
O2 O 0.8342(2) 0.6102(4) 0.60647(11) 0.0493(9) Uani 1 1 d .
O3 O 0.4725(2) 0.8505(4) 0.60531(10) 0.0491(9) Uani 1 1 d .
O4 O 0.4008(2) 0.6621(4) 0.58078(10) 0.0497(9) Uani 1 1 d .
H4 H 0.3780 0.6770 0.6079 0.075 Uiso 1 1 calc R
O5 O 0.3939(2) 0.8766(4) 0.19674(12) 0.0571(10) Uani 1 1 d .
H5 H 0.3749 0.8748 0.1680 0.086 Uiso 1 1 calc R
O6 O 0.4496(2) 0.6687(4) 0.17193(11) 0.0530(9) Uani 1 1 d .
O7 O 0.84676(18) 0.8268(3) 0.17108(10) 0.0414(8) Uani 1 1 d .
O8 O 0.9197(2) 0.6420(4) 0.19784(11) 0.0532(9) Uani 1 1 d .
H8 H 0.9408 0.6525 0.1700 0.080 Uiso 1 1 calc R
O9 O 0.5920(3) 0.8522(5) 0.12299(17) 0.0831(13) Uani 1 1 d .
O10 O 0.5209(2) 0.4154(4) 0.08612(15) 0.0676(11) Uani 1 1 d .
O11 O 0.2297(3) 0.2396(6) 0.0671(2) 0.1020(17) Uani 1 1 d .
O12 O 0.1415(8) 0.6812(9) 0.1941(3) 0.202(5) Uani 1 1 d .

loop_
_atom_site_aniso_label
_atom_site_aniso_U_11
_atom_site_aniso_U_22
_atom_site_aniso_U_33
_atom_site_aniso_U_23
_atom_site_aniso_U_13
_atom_site_aniso_U_12
C1 0.029(2) 0.037(2) 0.0133(16) 0.0001(15) -0.0021(14) -0.0034(16)
C2 0.028(2) 0.041(2) 0.0153(17) -0.0029(15) -0.0005(15) -0.0044(17)
C3 0.026(2) 0.044(2) 0.0206(18) -0.0049(17) -0.0007(15) 0.0025(18)
C4 0.029(2) 0.044(2) 0.0215(18) -0.0022(17) -0.0029(15) -0.0032(18)
C5 0.036(2) 0.047(2) 0.0201(18) 0.0008(17) -0.0022(16) -0.0012(19)
C6 0.029(2) 0.057(3) 0.025(2) -0.0024(19) -0.0065(16) -0.001(2)
C7 0.035(2) 0.051(3) 0.029(2) 0.0005(19) -0.0067(17) -0.009(2)
C8 0.036(2) 0.051(3) 0.0188(18) 0.0013(17) -0.0018(16) -0.008(2)
C9 0.023(2) 0.043(2) 0.0182(18) 0.0021(16) -0.0041(14) 0.0033(17)
C10 0.033(2) 0.052(3) 0.0219(19) -0.0016(18) -0.0018(16) -0.006(2)
C11 0.032(2) 0.052(3) 0.025(2) -0.0019(18) 0.0034(16) -0.0079(19)
C12 0.033(2) 0.040(2) 0.0211(19) 0.0018(16) 0.0028(16) 0.0003(18)
C13 0.036(2) 0.040(2) 0.0205(18) -0.0047(16) 0.0000(16) -0.0022(18)
C14 0.029(2) 0.040(2) 0.0217(18) 0.0000(16) 0.0027(15) -0.0037(17)
C15 0.026(2) 0.044(2) 0.0185(18) 0.0023(16) -0.0004(15) -0.0062(17)
C16 0.034(2) 0.042(2) 0.0200(18) -0.0017(16) -0.0039(16) 0.0003(18)
C17 0.046(3) 0.048(3) 0.0235(19) -0.0046(18) -0.0060(18) 0.001(2)
C18 0.040(2) 0.045(2) 0.026(2) 0.0024(18) -0.0085(18) -0.004(2)
C19 0.034(2) 0.042(2) 0.029(2) 0.0018(17) -0.0046(17) 0.0001(18)
C20 0.033(2) 0.041(2) 0.0215(18) -0.0018(16) -0.0012(16) -0.0038(18)
C21 0.025(2) 0.043(2) 0.0178(17) -0.0020(16) -0.0014(15) -0.0062(17)
C22 0.032(2) 0.042(2) 0.0246(19) -0.0009(17) 0.0021(16) -0.0010(18)
C23 0.037(2) 0.042(2) 0.0210(18) 0.0044(17) 0.0017(16) -0.0029(19)
C24 0.034(2) 0.037(2) 0.0226(19) -0.0032(16) 0.0028(16) -0.0036(18)
C25 0.030(2) 0.044(2) 0.028(2) -0.0025(18) 0.0006(16) -0.0003(18)
C26 0.031(2) 0.046(2) 0.0215(18) 0.0011(17) -0.0039(16) -0.0002(19)
C27 0.047(3) 0.044(3) 0.029(2) -0.004(2) -0.0102(19) 0.000(2)
C28 0.044(3) 0.033(2) 0.024(2) 0.0024(17) 0.0021(17) -0.0009(19)
C29 0.037(2) 0.053(3) 0.028(2) -0.001(2) -0.0080(17) -0.005(2)
C30 0.037(2) 0.042(2) 0.027(2) -0.0001(18) 0.0044(17) -0.001(2)
C31 0.102(5) 0.084(5) 0.052(3) -0.003(3) -0.006(3) -0.024(4)
C32 0.082(5) 0.073(4) 0.076(4) -0.010(3) -0.011(3) -0.008(3)
C33 0.082(5) 0.079(4) 0.066(4) 0.000(3) 0.002(3) -0.004(4)
C34 0.072(4) 0.087(5) 0.069(4) -0.004(3) -0.011(3) -0.008(4)
C35 0.072(5) 0.149(8) 0.077(5) -0.009(5) -0.004(4) 0.030(5)
C36 0.093(5) 0.084(5) 0.096(5) -0.001(4) -0.017(4) 0.006(4)
C37 0.084(5) 0.079(5) 0.092(5) 0.000(4) -0.010(4) 0.017(4)
C38 0.136(8) 0.101(6) 0.098(6) 0.021(5) 0.026(5) 0.042(6)
C39 0.53(3) 0.092(8) 0.103(8) -0.028(6) -0.015(13) 0.019(13)
C40 0.42(3) 0.159(13) 0.110(9) -0.039(8) -0.036(12) 0.130(15)
C41 0.51(3) 0.149(11) 0.114(10) -0.006(8) 0.106(15) 0.126(16)
C42 0.250(16) 0.210(14) 0.104(8) -0.016(9) 0.038(9) -0.120(13)
C43 0.097(5) 0.073(4) 0.071(4) 0.008(3) -0.016(4) -0.005(4)
C44 0.072(4) 0.065(4) 0.072(4) 0.008(3) -0.012(3) 0.000(3)
C45 0.054(3) 0.073(4) 0.065(3) 0.005(3) -0.008(3) 0.004(3)
C46 0.070(4) 0.069(4) 0.060(3) 0.007(3) -0.004(3) 0.010(3)
O1 0.060(2) 0.076(2) 0.0302(16) 0.0074(16) -0.0209(15) -0.0205(19)
O2 0.058(2) 0.060(2) 0.0297(16) 0.0084(15) -0.0153(14) -0.0116(17)
O3 0.063(2) 0.058(2) 0.0263(15) -0.0100(14) 0.0181(14) -0.0221(17)
O4 0.056(2) 0.067(2) 0.0265(15) -0.0132(14) 0.0170(14) -0.0242(17)
O5 0.071(2) 0.064(2) 0.0354(17) -0.0042(16) -0.0250(16) 0.0179(19)
O6 0.070(2) 0.057(2) 0.0319(16) -0.0041(15) -0.0235(15) 0.0055(18)
O7 0.0486(18) 0.0482(18) 0.0274(15) 0.0025(13) 0.0110(13) 0.0048(15)
O8 0.065(2) 0.062(2) 0.0329(16) 0.0082(15) 0.0195(15) 0.0213(18)
O9 0.096(3) 0.077(3) 0.077(3) -0.009(2) 0.004(2) -0.007(3)
O10 0.060(2) 0.070(3) 0.073(3) -0.002(2) -0.0056(19) 0.000(2)
O11 0.117(4) 0.088(4) 0.102(4) -0.007(3) -0.020(3) 0.031(3)
O12 0.360(14) 0.123(6) 0.124(6) -0.031(5) 0.075(8) -0.082(8)

loop_
_atom_type_symbol
_atom_type_description
_atom_type_scat_dispersion_real
_atom_type_scat_dispersion_imag
_atom_type_scat_source
C C 0.0033 0.0016 'International Tables Vol C Tables 4.2.6.8 and 6.1.1.4'
H H 0.0000 0.0000 'International Tables Vol C Tables 4.2.6.8 and 6.1.1.4'
O O 0.0106 0.0060 'International Tables Vol C Tables 4.2.6.8 and 6.1.1.4'

loop_
_geom_angle_atom_site_label_1
_geom_angle_atom_site_label_2
_geom_angle_atom_site_label_3
_geom_angle
C2 C1 C9 122.0(3)
C2 C1 C15 122.7(3)
C9 C1 C15 115.3(3)
C1 C2 C21 123.5(3)
C1 C2 C3 121.3(3)
C21 C2 C3 115.2(3)
C4 C3 C8 119.3(3)
C4 C3 C2 121.6(4)
C8 C3 C2 119.1(4)
C3 C4 C5 120.3(4)
C3 C4 H4A 119.8
C5 C4 H4A 119.8
C4 C5 C6 119.8(4)
C4 C5 H5A 120.1
C6 C5 H5A 120.1
C7 C6 C5 119.7(4)
C7 C6 C29 120.0(4)
C5 C6 C29 120.3(4)
C6 C7 C8 120.3(4)
C6 C7 H7 119.9
C8 C7 H7 119.9
C7 C8 C3 120.3(4)
C7 C8 H8A 119.8
C3 C8 H8A 119.8
C10 C9 C14 118.5(3)
C10 C9 C1 120.8(3)
C14 C9 C1 120.7(3)
C11 C10 C9 120.9(4)
C11 C10 H10 119.6
C9 C10 H10 119.6
C10 C11 C12 120.2(4)
C10 C11 H11 119.9
C12 C11 H11 119.9
C13 C12 C11 119.3(4)
C13 C12 C30 118.4(4)
C11 C12 C30 122.3(4)
C14 C13 C12 120.8(4)
C14 C13 H13 119.6
C12 C13 H13 119.6
C13 C14 C9 120.2(4)
C13 C14 H14 119.9
C9 C14 H14 119.9
C16 C15 C20 118.8(3)
C16 C15 C1 120.9(4)
C20 C15 C1 120.3(3)
C17 C16 C15 120.3(4)
C17 C16 H16 119.9
C15 C16 H16 119.9
C16 C17 C18 120.5(4)
C16 C17 H17 119.8
C18 C17 H17 119.8
C19 C18 C17 119.6(4)
C19 C18 C27 121.8(4)
C17 C18 C27 118.6(4)
C20 C19 C18 119.6(4)
C20 C19 H19 120.2
C18 C19 H19 120.2
C19 C20 C15 121.1(4)
C19 C20 H20 119.5
C15 C20 H20 119.5
C26 C21 C22 118.5(3)
C26 C21 C2 120.4(3)
C22 C21 C2 121.1(4)
C23 C22 C21 120.9(4)
C23 C22 H22 119.6
C21 C22 H22 119.6
C22 C23 C24 119.8(4)
C22 C23 H23 120.1
C24 C23 H23 120.1
C25 C24 C23 120.3(4)
C25 C24 C28 121.6(4)
C23 C24 C28 118.1(4)
C24 C25 C26 119.6(4)
C24 C25 H25 120.2
C26 C25 H25 120.2
C21 C26 C25 120.7(4)
C21 C26 H26 119.7
C25 C26 H26 119.7
O6 C27 O5 124.1(4)
O6 C27 C18 120.0(4)
O5 C27 C18 115.9(4)
O7 C28 O8 123.2(4)
O7 C28 C24 121.4(4)
O8 C28 C24 115.3(3)
O2 C29 O1 123.9(4)
O2 C29 C6 121.1(4)
O1 C29 C6 115.0(4)
O3 C30 O4 123.1(4)
O3 C30 C12 122.3(4)
O4 C30 C12 114.5(4)
O9 C31 C32 105.6(5)
O9 C31 H31A 110.6
C32 C31 H31A 110.6
O9 C31 H31B 110.6
C32 C31 H31B 110.6
H31A C31 H31B 108.8
C31 C32 C33 100.9(6)
C31 C32 H32A 111.6
C33 C32 H32A 111.6
C31 C32 H32B 111.6
C33 C32 H32B 111.6
H32A C32 H32B 109.4
C34 C33 C32 102.6(5)
C34 C33 H33A 111.2
C32 C33 H33A 111.2
C34 C33 H33B 111.2
C32 C33 H33B 111.2
H33A C33 H33B 109.2
O9 C34 C33 106.7(5)
O9 C34 H34A 110.4
C33 C34 H34A 110.4
O9 C34 H34B 110.4
C33 C34 H34B 110.4
H34A C34 H34B 108.6
C36 C35 C38 101.2(7)
C36 C35 H35A 111.5
C38 C35 H35A 111.5
C36 C35 H35B 111.5
C38 C35 H35B 111.5
H35A C35 H35B 109.3
C37 C36 C35 104.5(6)
C37 C36 H36A 110.9
C35 C36 H36A 110.9
C37 C36 H36B 110.9
C35 C36 H36B 110.9
H36A C36 H36B 108.9
O11 C37 C36 109.2(6)
O11 C37 H37A 109.8
C36 C37 H37A 109.8
O11 C37 H37B 109.8
C36 C37 H37B 109.8
H37A C37 H37B 108.3
O11 C38 C35 106.6(7)
O11 C38 H38A 110.4
C35 C38 H38A 110.4
O11 C38 H38B 110.4
C35 C38 H38B 110.4
H38A C38 H38B 108.6
C40 C39 O12 105.1(12)
C40 C39 H39A 110.7
O12 C39 H39A 110.7
C40 C39 H39B 110.7
O12 C39 H39B 110.7
H39A C39 H39B 108.8
C39 C40 C41 108.2(11)
C39 C40 H40A 110.1
C41 C40 H40A 110.1
C39 C40 H40B 110.1
C41 C40 H40B 110.1
H40A C40 H40B 108.4
C42 C41 C40 108.4(13)
C42 C41 H41A 110.0
C40 C41 H41A 110.0
C42 C41 H41B 110.0
C40 C41 H41B 110.0
H41A C41 H41B 108.4
C41 C42 O12 108.3(10)
C41 C42 H42A 110.0
O12 C42 H42A 110.0
C41 C42 H42B 110.0
O12 C42 H42B 110.0
H42A C42 H42B 108.4
C46 C43 C44 104.3(5)
C46 C43 H43A 110.9
C44 C43 H43A 110.9
C46 C43 H43B 110.9
C44 C43 H43B 110.9
H43A C43 H43B 108.9
C45 C44 C43 103.3(5)
C45 C44 H44A 111.1
C43 C44 H44A 111.1
C45 C44 H44B 111.1
C43 C44 H44B 111.1
H44A C44 H44B 109.1
O10 C45 C44 105.8(5)
O10 C45 H45A 110.6
C44 C45 H45A 110.6
O10 C45 H45B 110.6
C44 C45 H45B 110.6
H45A C45 H45B 108.7
O10 C46 C43 107.9(5)
O10 C46 H46A 110.1
C43 C46 H46A 110.1
O10 C46 H46B 110.1
C43 C46 H46B 110.1
H46A C46 H46B 108.4
C29 O1 H1 109.5
C30 O4 H4 109.5
C27 O5 H5 109.5
C28 O8 H8 109.5
C34 O9 C31 108.1(5)
C46 O10 C45 105.2(4)
C37 O11 C38 107.1(6)
C39 O12 C42 106.1(9)

loop_
_geom_bond_atom_site_label_1
_geom_bond_atom_site_label_2
_geom_bond_distance
C1 C2 1.366(5)
C1 C9 1.483(5)
C1 C15 1.503(5)
C2 C21 1.487(5)
C2 C3 1.492(5)
C3 C4 1.388(6)
C3 C8 1.392(6)
C4 C5 1.389(5)
C4 H4A 0.9500
C5 C6 1.395(6)
C5 H5A 0.9500
C6 C7 1.382(6)
C6 C29 1.478(5)
C7 C8 1.384(6)
C7 H7 0.9500
C8 H8A 0.9500
C9 C10 1.390(6)
C9 C14 1.405(5)
C10 C11 1.379(6)
C10 H10 0.9500
C11 C12 1.387(6)
C11 H11 0.9500
C12 C13 1.385(6)
C12 C30 1.484(5)
C13 C14 1.376(5)
C13 H13 0.9500
C14 H14 0.9500
C15 C16 1.386(6)
C15 C20 1.399(6)
C16 C17 1.379(6)
C16 H16 0.9500
C17 C18 1.393(6)
C17 H17 0.9500
C18 C19 1.386(6)
C18 C27 1.486(6)
C19 C20 1.378(5)
C19 H19 0.9500
C20 H20 0.9500
C21 C26 1.391(6)
C21 C22 1.394(6)
C22 C23 1.381(5)
C22 H22 0.9500
C23 C24 1.382(6)
C23 H23 0.9500
C24 C25 1.381(6)
C24 C28 1.486(5)
C25 C26 1.393(6)
C25 H25 0.9500
C26 H26 0.9500
C27 O6 1.222(5)
C27 O5 1.303(6)
C28 O7 1.222(5)
C28 O8 1.301(5)
C29 O2 1.244(5)
C29 O1 1.293(5)
C30 O3 1.213(5)
C30 O4 1.306(5)
C31 O9 1.439(8)
C31 C32 1.489(9)
C31 H31A 0.9900
C31 H31B 0.9900
C32 C33 1.511(9)
C32 H32A 0.9900
C32 H32B 0.9900
C33 C34 1.502(9)
C33 H33A 0.9900
C33 H33B 0.9900
C34 O9 1.434(8)
C34 H34A 0.9900
C34 H34B 0.9900
C35 C36 1.480(10)
C35 C38 1.480(12)
C35 H35A 0.9900
C35 H35B 0.9900
C36 C37 1.447(10)
C36 H36A 0.9900
C36 H36B 0.9900
C37 O11 1.395(8)
C37 H37A 0.9900
C37 H37B 0.9900
C38 O11 1.408(10)
C38 H38A 0.9900
C38 H38B 0.9900
C39 C40 1.356(15)
C39 O12 1.388(13)
C39 H39A 0.9900
C39 H39B 0.9900
C40 C41 1.401(16)
C40 H40A 0.9900
C40 H40B 0.9900
C41 C42 1.286(16)
C41 H41A 0.9900
C41 H41B 0.9900
C42 O12 1.406(15)
C42 H42A 0.9900
C42 H42B 0.9900
C43 C46 1.497(9)
C43 C44 1.550(9)
C43 H43A 0.9900
C43 H43B 0.9900
C44 C45 1.490(8)
C44 H44A 0.9900
C44 H44B 0.9900
C45 O10 1.444(7)
C45 H45A 0.9900
C45 H45B 0.9900
C46 O10 1.420(7)
C46 H46A 0.9900
C46 H46B 0.9900
O1 H1 0.8400
O4 H4 0.8400
O5 H5 0.8400
O8 H8 0.8400

loop_
_cod_related_entry_id
_cod_related_entry_database
_cod_related_entry_code
1 ChemSpider 30660292
